data_2002330
loop_
_publ_author_name
'Lehmann, U'
'Mueller-Buschbaum, Hk'

_publ_section_title
;
Ein Beitrag zur Kristallchemie der Kobaltoxoniobate: Co Nb2 O6 mit
Rutilstruktur
;
_journal_name_full
;
Monatshefte fuer Chemie und verwandte Teile anderer Wissenschaften
(109,1978-)
;
_journal_page_first 1225
_journal_page_last 1227
_journal_paper_doi 10.1007/BF00909680
_journal_volume 111
_journal_year 1980
_chemical_formula_structural 'Co0.33 Nb0.67 O2'
_chemical_formula_sum 'Co0.33 Nb0.67 O2'
_chemical_name_systematic 'Cobalt niobium oxide (0.33/0.67/2)'
_space_group_IT_number 136
_symmetry_cell_setting tetragonal
_symmetry_Int_Tables_number 136
_symmetry_space_group_name_Hall '-P 4n 2n'
_symmetry_space_group_name_H-M 'P 42/m n m'
_cell_angle_alpha 90
_cell_angle_beta 90
_cell_angle_gamma 90
_cell_formula_units_Z 2
_cell_length_a 4.726
_cell_length_b 4.726
_cell_length_c 3.054
_cell_volume 68.2
_refine_ls_R_factor_all 0.066
_cod_original_formula_sum 'Co.33 Nb.67 O2'
_cod_database_code 2002330

loop_
_symmetry_equiv_pos_as_xyz
x,y,z
-x,-y,z
1/2+x,1/2-y,1/2+z
1/2-x,1/2+y,1/2+z
-x,-y,-z
x,y,-z
1/2-x,1/2+y,1/2-z
1/2+x,1/2-y,1/2-z
y,x,z
-y,-x,z
1/2-y,1/2+x,1/2+z
1/2+y,1/2-x,1/2+z
-y,-x,-z
y,x,-z
1/2+y,1/2-x,1/2-z
1/2-y,1/2+x,1/2-z

loop_
_atom_site_label
_atom_site_type_symbol
_atom_site_symmetry_multiplicity
_atom_site_Wyckoff_symbol
_atom_site_fract_x
_atom_site_fract_y
_atom_site_fract_z
_atom_site_occupancy
_atom_site_attached_hydrogens
_atom_site_calc_flag
Co1 Co2+ 2 a 0. 0. 0. 0.33 0 d
Nb1 Nb5+ 2 a 0. 0. 0. 0.67 0 d
O1 O2- 4 f 0.302 0.302 0. 1. 0 d

loop_
_atom_type_symbol
_atom_type_oxidation_number
Co2+ 2.000
Nb5+ 5.000
O2- -2.000

_cod_duplicate_entry 2002294
